data_4301779
loop_
_publ_author_name
'Zhen-Hong Wei'
'Hong-Xi Li'
'Mei-Ling Cheng'
'Xiao-Yan Tang'
'Yang Chen'
'Yong Zhang'
'Jian-Ping Lang'

_publ_contact_author_address
;         
College of Chemistry, Chemical Engineering and Materials Science 
Suzhou University, Suzhou 215123, Jiangsu, 
P. R. China
;
_publ_contact_author_email jplang@suda.edu.cn
_publ_contact_author_fax 86-512-65880089
_publ_contact_author_name 'Jian-Ping Lang'
_publ_contact_author_phone 86-512-65882865
_publ_section_title
;
Monomeric, Dimeric and Polymeric W/Cu/S Clusters Based on
[Et4N][Tp*W(\m3-S)3(CuBr)3] and Various Nitrogen Donor Ligands
;
_journal_name_full 'Inorganic Chemistry'
_journal_page_first 2808
_journal_page_last 2817
_journal_paper_doi 10.1021/ic8019342
_journal_volume 48
_journal_year 2009
_chemical_formula_moiety 'C28 H36 B Br2 Cu3 N8 S3 W, C3 H7 N O'
_chemical_formula_sum 'C31 H43 B Br2 Cu3 N9 O S3 W'
_chemical_formula_weight 1199.06
_chemical_name_systematic
; 
 ? 
;
_space_group_IT_number 14
_symmetry_cell_setting monoclinic
_symmetry_space_group_name_Hall '-P 2ybc'
_symmetry_space_group_name_H-M 'P 1 21/c 1'
_atom_sites_solution_hydrogens geom
_atom_sites_solution_primary direct
_atom_sites_solution_secondary difmap
_audit_creation_method SHELXL-97
_cell_angle_alpha 90.00
_cell_angle_beta 90.39(3)
_cell_angle_gamma 90.00
_cell_formula_units_Z 4
_cell_length_a 16.996(3)
_cell_length_b 10.512(2)
_cell_length_c 22.559(5)
_cell_measurement_reflns_used 7365
_cell_measurement_temperature 293(2)
_cell_measurement_theta_max 25.3491
_cell_measurement_theta_min 3.0088
_cell_volume 4030.3(14)
_computing_cell_refinement CrystalClear
_computing_data_collection CrystalClear
_computing_data_reduction CrystalStructure
_computing_molecular_graphics 'sheltl-97 (Sheldrick, 1997)'
_computing_publication_material 'SHELXL-97 (Sheldrick, 1997)'
_computing_structure_refinement 'SHELXL-97 (Sheldrick, 1997)'
_computing_structure_solution 'SHELXS-97 (Sheldrick, 1990)'
_diffrn_ambient_temperature 293(2)
_diffrn_measured_fraction_theta_full 0.998
_diffrn_measured_fraction_theta_max 0.998
_diffrn_measurement_device_type 'Rigaku Mercury'
_diffrn_measurement_method \w
_diffrn_radiation_monochromator graphite
_diffrn_radiation_source 'fine-focus sealed tube'
_diffrn_radiation_type MoK\a
_diffrn_radiation_wavelength 0.71073
_diffrn_reflns_av_R_equivalents 0.1225
_diffrn_reflns_av_sigmaI/netI 0.0955
_diffrn_reflns_limit_h_max 19
_diffrn_reflns_limit_h_min -20
_diffrn_reflns_limit_k_max 12
_diffrn_reflns_limit_k_min -12
_diffrn_reflns_limit_l_max 27
_diffrn_reflns_limit_l_min -23
_diffrn_reflns_number 38505
_diffrn_reflns_theta_full 25.35
_diffrn_reflns_theta_max 25.35
_diffrn_reflns_theta_min 3.01
_diffrn_standards_decay_% 0
_diffrn_standards_interval_count 0
_diffrn_standards_interval_time 0
_diffrn_standards_number 0
_exptl_absorpt_coefficient_mu 6.583
_exptl_absorpt_correction_T_max 0.8796
_exptl_absorpt_correction_T_min 0.2199
_exptl_absorpt_correction_type multi-scan
_exptl_absorpt_process_details 'Jacobson, R. (1998) Private communication'
_exptl_crystal_colour black
_exptl_crystal_density_diffrn 1.974
_exptl_crystal_density_method 'not measured'
_exptl_crystal_description Block
_exptl_crystal_F_000 2332
_exptl_crystal_size_max 0.33
_exptl_crystal_size_mid 0.16
_exptl_crystal_size_min 0.02
_refine_diff_density_max 1.818
_refine_diff_density_min -1.378
_refine_diff_density_rms 0.247
_refine_ls_extinction_method none
_refine_ls_goodness_of_fit_ref 1.187
_refine_ls_hydrogen_treatment constr
_refine_ls_matrix_type full
_refine_ls_number_parameters 464
_refine_ls_number_reflns 7365
_refine_ls_number_restraints 0
_refine_ls_restrained_S_all 1.187
_refine_ls_R_factor_all 0.1192
_refine_ls_R_factor_gt 0.0952
_refine_ls_shift/su_max 0.001
_refine_ls_shift/su_mean 0.000
_refine_ls_structure_factor_coef Fsqd
_refine_ls_weighting_details 'calc w=1/[\s^2^(Fo^2^)+(0.0556P)^2^+76.7349P] where P=(Fo^2^+2Fc^2^)/3'
_refine_ls_weighting_scheme calc
_refine_ls_wR_factor_gt 0.1836
_refine_ls_wR_factor_ref 0.1950
_reflns_number_gt 5906
_reflns_number_total 7365
_reflns_threshold_expression >2sigma(I)
_cod_data_source_file ic8019342_si_002_1.cif
_cod_data_source_block '[Tp*W(m3-S)3Cu3Br(m3-Br)(bpp)].DMF'
_cod_original_sg_symbol_H-M 'P 21/c'
_cod_database_code 4301779

loop_
_symmetry_equiv_pos_as_xyz
'x, y, z'
'-x, y+1/2, -z+1/2'
'-x, -y, -z'
'x, -y-1/2, z-1/2'

loop_
_atom_site_label
_atom_site_type_symbol
_atom_site_fract_x
_atom_site_fract_y
_atom_site_fract_z
_atom_site_U_iso_or_equiv
_atom_site_adp_type
_atom_site_occupancy
_atom_site_symmetry_multiplicity
_atom_site_calc_flag
_atom_site_refinement_flags
_atom_site_disorder_assembly
_atom_site_disorder_group
W1 W 0.21690(4) 2.79624(5) 0.52211(2) 0.02410(19) Uani 1 1 d . . .
Cu1 Cu 0.24118(12) 2.85902(18) 0.40822(8) 0.0314(5) Uani 1 1 d . . .
Br1 Br 0.33917(9) 2.68852(15) 0.36583(7) 0.0354(4) Uani 1 1 d . . .
S1 S 0.1400(2) 2.7420(3) 0.44198(16) 0.0295(8) Uani 1 1 d . . .
C1 C 0.1999(11) 2.9708(17) 0.7616(7) 0.045(3) Uani 1 1 d . . .
H1A H 0.1762 3.0513 0.7523 0.067 Uiso 1 1 calc R . .
H1B H 0.2370 2.9816 0.7935 0.067 Uiso 1 1 calc R . .
H1C H 0.1598 2.9117 0.7733 0.067 Uiso 1 1 calc R . .
N1 N 0.2051(7) 2.8893(12) 0.6589(5) 0.028(3) Uani 1 1 d . . .
B1 B 0.1193(11) 2.8950(18) 0.6455(8) 0.036(4) Uani 1 1 d . . .
H1 H 0.0911 2.9233 0.6808 0.043 Uiso 1 1 calc R . .
O1 O 0.5846(11) 2.7871(19) 0.2436(8) 0.103(6) Uani 1 1 d . . .
Cu2 Cu 0.36270(11) 2.76263(19) 0.48359(8) 0.0340(5) Uani 1 1 d . . .
Br2 Br 0.22086(11) 2.38998(15) 0.40982(7) 0.0403(4) Uani 1 1 d . . .
S2 S 0.3003(2) 2.9500(3) 0.48683(16) 0.0274(8) Uani 1 1 d . . .
C2 C 0.2412(10) 2.9210(14) 0.7087(6) 0.033(4) Uani 1 1 d . . .
N2 N 0.2582(8) 2.8513(12) 0.6156(5) 0.032(3) Uani 1 1 d . . .
Cu3 Cu 0.23688(12) 2.59567(17) 0.44778(8) 0.0325(5) Uani 1 1 d . . .
S3 S 0.2956(2) 2.6199(3) 0.53629(16) 0.0301(9) Uani 1 1 d . . .
C3 C 0.3206(10) 2.9043(14) 0.6995(6) 0.036(4) Uani 1 1 d . . .
H3A H 0.3604 2.9180 0.7272 0.043 Uiso 1 1 calc R . .
N3 N 0.0863(7) 2.7650(11) 0.6251(5) 0.028(3) Uani 1 1 d . . .
C4 C 0.3306(9) 2.8639(14) 0.6424(6) 0.028(3) Uani 1 1 d . . .
N4 N 0.1232(7) 2.7008(11) 0.5792(5) 0.028(3) Uani 1 1 d . . .
C5 C 0.4062(11) 2.8301(17) 0.6143(7) 0.045(3) Uani 1 1 d . . .
H5A H 0.4083 2.7398 0.6082 0.067 Uiso 1 1 calc R . .
H5B H 0.4489 2.8556 0.6397 0.067 Uiso 1 1 calc R . .
H5C H 0.4104 2.8729 0.5769 0.067 Uiso 1 1 calc R . .
N5 N 0.1032(7) 2.9898(11) 0.5938(5) 0.026(3) Uani 1 1 d . . .
C6 C -0.0261(11) 2.744(2) 0.6941(8) 0.056(5) Uani 1 1 d . . .
H6A H -0.0449 2.8268 0.6836 0.083 Uiso 1 1 calc R . .
H6B H 0.0035 2.7485 0.7305 0.083 Uiso 1 1 calc R . .
H6C H -0.0700 2.6873 0.6993 0.083 Uiso 1 1 calc R . .
N6 N 0.1332(7) 2.9640(11) 0.5385(5) 0.027(3) Uani 1 1 d . . .
C7 C 0.0253(9) 2.6943(17) 0.6461(7) 0.041(4) Uani 1 1 d . . .
N7 N 0.7684(8) 2.4554(12) 0.1665(5) 0.033(3) Uani 1 1 d . . .
C8 C 0.0231(10) 2.5887(17) 0.6139(6) 0.042(4) Uani 1 1 d . . .
H8A H -0.0137 2.5240 0.6183 0.050 Uiso 1 1 calc R . .
N8 N 0.4764(8) 2.7664(12) 0.4707(6) 0.034(3) Uani 1 1 d . . .
C9 C 0.0838(10) 2.5881(15) 0.5724(7) 0.037(4) Uani 1 1 d . . .
N9 N 0.4958(9) 2.9259(15) 0.2060(7) 0.053(4) Uani 1 1 d . . .
C10 C 0.1019(11) 2.4889(16) 0.5316(8) 0.048(5) Uani 1 1 d . . .
H10A H 0.0873 2.5149 0.4922 0.072 Uiso 1 1 calc R . .
H10B H 0.0733 2.4135 0.5420 0.072 Uiso 1 1 calc R . .
H10C H 0.1574 2.4716 0.5330 0.072 Uiso 1 1 calc R . .
C11 C 0.0187(10) 3.1479(16) 0.6467(7) 0.040(4) Uani 1 1 d . . .
H11A H 0.0167 3.2390 0.6440 0.061 Uiso 1 1 calc R . .
H11B H 0.0480 3.1237 0.6815 0.061 Uiso 1 1 calc R . .
H11C H -0.0339 3.1148 0.6492 0.061 Uiso 1 1 calc R . .
C12 C 0.0582(9) 3.0947(14) 0.5925(6) 0.029(3) Uani 1 1 d . . .
C13 C 0.0569(9) 3.1376(14) 0.5357(6) 0.027(3) Uani 1 1 d . . .
H13A H 0.0297 3.2081 0.5213 0.033 Uiso 1 1 calc R . .
C14 C 0.1029(9) 3.0580(13) 0.5041(6) 0.027(3) Uani 1 1 d . . .
C15 C 0.1180(10) 3.0723(14) 0.4373(6) 0.036(4) Uani 1 1 d . . .
H15A H 0.0837 3.1363 0.4212 0.054 Uiso 1 1 calc R . .
H15B H 0.1080 2.9926 0.4178 0.054 Uiso 1 1 calc R . .
H15C H 0.1718 3.0968 0.4312 0.054 Uiso 1 1 calc R . .
C16 C 0.5290(9) 2.7000(16) 0.5008(6) 0.033(4) Uani 1 1 d . . .
H16A H 0.5122 2.6531 0.5333 0.040 Uiso 1 1 calc R . .
C17 C 0.5021(10) 2.8359(15) 0.4245(8) 0.042(4) Uani 1 1 d . . .
H17A H 0.4659 2.8856 0.4038 0.050 Uiso 1 1 calc R . .
C18 C 0.6082(11) 2.6968(17) 0.4864(7) 0.045(5) Uani 1 1 d . . .
H18A H 0.6433 2.6495 0.5092 0.054 Uiso 1 1 calc R . .
C19 C 0.5800(11) 2.8369(16) 0.4064(8) 0.044(4) Uani 1 1 d . . .
H19A H 0.5952 2.8853 0.3739 0.052 Uiso 1 1 calc R . .
C20 C 0.6347(10) 2.7651(15) 0.4372(7) 0.037(4) Uani 1 1 d . . .
C21 C 0.7172(10) 2.7625(17) 0.4159(7) 0.043(4) Uani 1 1 d . . .
H21A H 0.7520 2.7280 0.4461 0.051 Uiso 1 1 calc R . .
H21B H 0.7347 2.8477 0.4060 0.051 Uiso 1 1 calc R . .
C22 C 0.7172(10) 2.6764(16) 0.3600(6) 0.040(4) Uani 1 1 d . . .
H22A H 0.7006 2.5917 0.3715 0.048 Uiso 1 1 calc R . .
H22B H 0.6786 2.7091 0.3321 0.048 Uiso 1 1 calc R . .
C23 C 0.7949(13) 2.667(2) 0.3295(9) 0.072(7) Uani 1 1 d . . .
H23A H 0.8145 2.7515 0.3211 0.086 Uiso 1 1 calc R . .
H23B H 0.8325 2.6246 0.3553 0.086 Uiso 1 1 calc R . .
C24 C 0.7867(12) 2.5935(17) 0.2728(8) 0.048(5) Uani 1 1 d . . .
C25 C 0.7555(11) 2.6478(16) 0.2228(7) 0.046(5) Uani 1 1 d . . .
H25A H 0.7407 2.7330 0.2232 0.055 Uiso 1 1 calc R . .
C26 C 0.8059(12) 2.4639(16) 0.2675(7) 0.051(5) Uani 1 1 d . . .
H26A H 0.8257 2.4212 0.3005 0.061 Uiso 1 1 calc R . .
C27 C 0.7963(12) 2.3981(17) 0.2153(7) 0.047(5) Uani 1 1 d . . .
H27A H 0.8094 2.3123 0.2139 0.056 Uiso 1 1 calc R . .
C28 C 0.7458(10) 2.5767(15) 0.1715(7) 0.037(4) Uani 1 1 d . . .
H28A H 0.7223 2.6155 0.1389 0.045 Uiso 1 1 calc R . .
C29 C 0.4395(16) 2.905(2) 0.2509(11) 0.091(8) Uani 1 1 d . . .
H29A H 0.4533 2.8292 0.2726 0.136 Uiso 1 1 calc R . .
H29B H 0.3885 2.8937 0.2331 0.136 Uiso 1 1 calc R . .
H29C H 0.4386 2.9761 0.2773 0.136 Uiso 1 1 calc R . .
C30 C 0.4778(17) 3.015(2) 0.1587(12) 0.093(8) Uani 1 1 d . . .
H30A H 0.5220 3.0209 0.1325 0.140 Uiso 1 1 calc R . .
H30B H 0.4668 3.0969 0.1752 0.140 Uiso 1 1 calc R . .
H30C H 0.4326 2.9852 0.1369 0.140 Uiso 1 1 calc R . .
C31 C 0.5642(12) 2.864(2) 0.2054(10) 0.064(6) Uani 1 1 d . . .
H31 H 0.5984 2.8790 0.1742 0.077 Uiso 1 1 calc R . .

loop_
_atom_site_aniso_label
_atom_site_aniso_U_11
_atom_site_aniso_U_22
_atom_site_aniso_U_33
_atom_site_aniso_U_23
_atom_site_aniso_U_13
_atom_site_aniso_U_12
W1 0.0305(4) 0.0227(3) 0.0191(3) 0.0002(2) 0.0003(2) -0.0002(3)
Cu1 0.0422(12) 0.0306(10) 0.0215(9) 0.0047(7) -0.0002(8) -0.0028(9)
Br1 0.0360(9) 0.0414(9) 0.0288(8) -0.0044(7) 0.0052(6) 0.0008(7)
S1 0.038(2) 0.0258(19) 0.0252(19) 0.0008(15) -0.0024(16) -0.0009(17)
C1 0.061(9) 0.052(8) 0.021(6) 0.000(5) -0.010(5) 0.006(7)
N1 0.021(7) 0.043(8) 0.020(6) 0.005(5) 0.010(5) 0.002(6)
B1 0.032(11) 0.042(11) 0.032(10) -0.002(8) 0.011(8) -0.006(9)
O1 0.088(13) 0.126(16) 0.094(13) 0.056(12) -0.019(10) 0.005(12)
Cu2 0.0321(11) 0.0364(11) 0.0336(10) 0.0030(8) 0.0017(8) 0.0014(9)
Br2 0.0618(12) 0.0273(8) 0.0318(9) -0.0040(6) -0.0049(8) -0.0030(8)
S2 0.030(2) 0.0228(18) 0.029(2) 0.0008(14) 0.0016(15) -0.0041(16)
C2 0.050(11) 0.024(8) 0.026(8) 0.004(6) -0.009(7) -0.001(7)
N2 0.039(8) 0.030(7) 0.029(7) 0.009(5) 0.002(6) 0.005(6)
Cu3 0.0422(12) 0.0255(10) 0.0298(10) -0.0041(8) -0.0051(8) 0.0028(9)
S3 0.034(2) 0.026(2) 0.031(2) 0.0023(15) -0.0038(16) 0.0000(17)
C3 0.053(11) 0.031(9) 0.023(8) 0.002(6) -0.010(7) 0.011(8)
N3 0.040(8) 0.025(6) 0.019(6) 0.000(5) 0.001(5) -0.006(6)
C4 0.035(9) 0.025(8) 0.024(8) 0.001(6) -0.008(6) -0.001(7)
N4 0.038(8) 0.026(7) 0.018(6) 0.008(5) 0.003(5) 0.017(6)
C5 0.061(9) 0.052(8) 0.021(6) 0.000(5) -0.010(5) 0.006(7)
N5 0.037(8) 0.023(6) 0.018(6) -0.005(5) 0.002(5) 0.003(6)
C6 0.043(11) 0.087(15) 0.037(10) 0.004(10) 0.029(8) -0.011(10)
N6 0.033(7) 0.018(6) 0.029(7) -0.004(5) 0.008(5) -0.004(5)
C7 0.027(9) 0.052(11) 0.044(10) 0.013(8) -0.004(7) -0.009(8)
N7 0.033(8) 0.035(7) 0.033(7) 0.004(6) -0.002(6) 0.004(6)
C8 0.041(10) 0.062(12) 0.022(8) -0.008(8) -0.006(7) -0.024(9)
N8 0.030(7) 0.030(7) 0.041(8) -0.002(6) 0.004(6) -0.010(6)
C9 0.039(10) 0.032(9) 0.040(10) 0.006(7) -0.005(8) 0.009(8)
N9 0.037(9) 0.053(10) 0.068(11) -0.006(8) 0.004(8) -0.004(8)
C10 0.047(11) 0.043(10) 0.055(11) -0.010(8) 0.008(9) -0.035(9)
C11 0.045(11) 0.043(10) 0.033(9) -0.004(7) 0.003(7) 0.015(8)
C12 0.028(9) 0.032(8) 0.027(8) -0.010(6) 0.002(6) 0.000(7)
C13 0.030(8) 0.024(8) 0.028(8) -0.001(6) -0.011(6) -0.006(6)
C14 0.041(9) 0.018(7) 0.024(8) 0.002(6) 0.003(6) 0.002(7)
C15 0.051(11) 0.021(8) 0.035(9) -0.004(6) 0.004(8) 0.007(7)
C16 0.035(9) 0.048(10) 0.016(7) 0.001(7) 0.000(6) 0.005(8)
C17 0.033(10) 0.026(9) 0.067(12) 0.001(8) -0.017(9) -0.009(7)
C18 0.056(12) 0.051(11) 0.029(9) -0.004(8) -0.004(8) 0.030(9)
C19 0.057(12) 0.033(9) 0.041(10) -0.010(7) 0.016(9) 0.005(9)
C20 0.040(10) 0.037(9) 0.034(9) -0.016(7) -0.006(7) 0.006(8)
C21 0.045(11) 0.051(11) 0.033(9) -0.014(8) -0.008(8) 0.027(9)
C22 0.054(11) 0.045(10) 0.021(8) -0.017(7) 0.006(7) -0.005(9)
C23 0.075(16) 0.099(18) 0.041(12) -0.015(11) -0.001(10) 0.017(14)
C24 0.062(13) 0.043(10) 0.039(10) -0.016(8) -0.010(9) 0.004(9)
C25 0.061(13) 0.035(9) 0.041(10) -0.020(8) -0.003(9) -0.002(9)
C26 0.079(14) 0.041(10) 0.032(9) -0.007(7) -0.017(9) 0.031(10)
C27 0.078(14) 0.038(10) 0.024(9) -0.009(7) -0.001(8) 0.002(9)
C28 0.042(10) 0.040(10) 0.030(9) 0.002(7) 0.008(7) 0.008(8)
C29 0.09(2) 0.087(18) 0.10(2) -0.007(15) 0.035(16) 0.018(15)
C30 0.11(2) 0.064(16) 0.11(2) 0.007(15) -0.005(17) 0.008(15)
C31 0.040(12) 0.074(15) 0.078(15) -0.003(12) -0.004(11) 0.013(11)

loop_
_atom_type_symbol
_atom_type_description
_atom_type_scat_dispersion_real
_atom_type_scat_dispersion_imag
_atom_type_scat_source
C C 0.0033 0.0016 'International Tables Vol C Tables 4.2.6.8 and 6.1.1.4'
H H 0.0000 0.0000 'International Tables Vol C Tables 4.2.6.8 and 6.1.1.4'
B B 0.0013 0.0007 'International Tables Vol C Tables 4.2.6.8 and 6.1.1.4'
Br Br -0.2901 2.4595 'International Tables Vol C Tables 4.2.6.8 and 6.1.1.4'
Cu Cu 0.3201 1.2651 'International Tables Vol C Tables 4.2.6.8 and 6.1.1.4'
N N 0.0061 0.0033 'International Tables Vol C Tables 4.2.6.8 and 6.1.1.4'
O O 0.0106 0.0060 'International Tables Vol C Tables 4.2.6.8 and 6.1.1.4'
S S 0.1246 0.1234 'International Tables Vol C Tables 4.2.6.8 and 6.1.1.4'
W W -0.8490 6.8722 'International Tables Vol C Tables 4.2.6.8 and 6.1.1.4'

loop_
_geom_angle_atom_site_label_1
_geom_angle_atom_site_label_2
_geom_angle_atom_site_label_3
_geom_angle
_geom_angle_site_symmetry_1
_geom_angle_site_symmetry_3
_geom_angle_publ_flag
N4 W1 N2 78.6(4) . . ?
N4 W1 S1 86.5(3) . . ?
N2 W1 S1 163.0(3) . . ?
N4 W1 S2 159.7(3) . . ?
N2 W1 S2 87.4(3) . . ?
S1 W1 S2 104.57(13) . . ?
N4 W1 N6 79.2(4) . . ?
N2 W1 N6 81.0(4) . . ?
S1 W1 N6 88.2(3) . . ?
S2 W1 N6 84.2(3) . . ?
N4 W1 S3 88.5(3) . . ?
N2 W1 S3 84.4(3) . . ?
S1 W1 S3 103.65(14) . . ?
S2 W1 S3 104.80(14) . . ?
N6 W1 S3 162.5(3) . . ?
N4 W1 Cu2 141.4(3) . . ?
N2 W1 Cu2 93.1(3) . . ?
S1 W1 Cu2 103.71(11) . . ?
S2 W1 Cu2 53.18(11) . . ?
N6 W1 Cu2 137.3(3) . . ?
S3 W1 Cu2 52.91(11) . . ?
N4 W1 Cu1 139.3(3) . . ?
N2 W1 Cu1 140.3(3) . . ?
S1 W1 Cu1 53.03(11) . . ?
S2 W1 Cu1 52.87(10) . . ?
N6 W1 Cu1 93.7(3) . . ?
S3 W1 Cu1 103.73(11) . . ?
Cu2 W1 Cu1 64.53(6) . . ?
N4 W1 Cu3 95.6(3) . . ?
N2 W1 Cu3 136.5(3) . . ?
S1 W1 Cu3 52.70(11) . . ?
S2 W1 Cu3 104.63(10) . . ?
N6 W1 Cu3 140.8(3) . . ?
S3 W1 Cu3 52.21(10) . . ?
Cu2 W1 Cu3 64.78(6) . . ?
Cu1 W1 Cu3 65.15(6) . . ?
N7 Cu1 S2 119.3(4) 2_655 . ?
N7 Cu1 S1 120.7(4) 2_655 . ?
S2 Cu1 S1 107.70(15) . . ?
N7 Cu1 Br1 95.1(4) 2_655 . ?
S2 Cu1 Br1 107.25(13) . . ?
S1 Cu1 Br1 103.74(13) . . ?
N7 Cu1 W1 158.6(4) 2_655 . ?
S2 Cu1 W1 54.58(10) . . ?
S1 Cu1 W1 54.54(10) . . ?
Br1 Cu1 W1 106.37(7) . . ?
N7 Cu1 Cu2 138.3(4) 2_655 . ?
S2 Cu1 Cu2 50.41(11) . . ?
S1 Cu1 Cu2 98.97(12) . . ?
Br1 Cu1 Cu2 61.12(7) . . ?
W1 Cu1 Cu2 57.19(6) . . ?
N7 Cu1 Cu3 138.5(4) 2_655 . ?
S2 Cu1 Cu3 100.09(11) . . ?
S1 Cu1 Cu3 49.87(11) . . ?
Br1 Cu1 Cu3 58.71(7) . . ?
W1 Cu1 Cu3 57.91(5) . . ?
Cu2 Cu1 Cu3 59.92(7) . . ?
Cu1 Br1 Cu3 65.76(7) . . ?
Cu1 Br1 Cu2 63.35(7) . . ?
Cu3 Br1 Cu2 62.81(7) . . ?
Cu1 S1 Cu3 80.39(15) . . ?
Cu1 S1 W1 72.44(13) . . ?
Cu3 S1 W1 73.27(12) . . ?
C2 C1 H1A 109.5 . . ?
C2 C1 H1B 109.5 . . ?
H1A C1 H1B 109.5 . . ?
C2 C1 H1C 109.5 . . ?
H1A C1 H1C 109.5 . . ?
H1B C1 H1C 109.5 . . ?
C2 N1 N2 111.7(13) . . ?
C2 N1 B1 127.8(13) . . ?
N2 N1 B1 120.5(12) . . ?
N1 B1 N3 112.2(14) . . ?
N1 B1 N5 110.2(13) . . ?
N3 B1 N5 106.3(13) . . ?
N1 B1 H1 109.3 . . ?
N3 B1 H1 109.3 . . ?
N5 B1 H1 109.3 . . ?
N8 Cu2 S3 127.0(4) . . ?
N8 Cu2 S2 117.1(4) . . ?
S3 Cu2 S2 109.25(16) . . ?
N8 Cu2 W1 166.1(4) . . ?
S3 Cu2 W1 55.50(11) . . ?
S2 Cu2 W1 55.15(10) . . ?
N8 Cu2 Br1 90.0(4) . . ?
S3 Cu2 Br1 104.40(12) . . ?
S2 Cu2 Br1 102.21(12) . . ?
W1 Cu2 Br1 102.73(8) . . ?
N8 Cu2 Cu1 128.1(4) . . ?
S3 Cu2 Cu1 100.69(13) . . ?
S2 Cu2 Cu1 50.62(11) . . ?
W1 Cu2 Cu1 58.28(6) . . ?
Br1 Cu2 Cu1 55.53(6) . . ?
N8 Cu2 Cu3 134.7(4) . . ?
S3 Cu2 Cu3 50.08(11) . . ?
S2 Cu2 Cu3 101.20(12) . . ?
W1 Cu2 Cu3 58.65(6) . . ?
Br1 Cu2 Cu3 57.45(7) . . ?
Cu1 Cu2 Cu3 61.03(7) . . ?
Cu2 S2 Cu1 78.98(14) . . ?
Cu2 S2 W1 71.67(12) . . ?
Cu1 S2 W1 72.55(12) . . ?
N1 C2 C3 106.9(14) . . ?
N1 C2 C1 123.6(15) . . ?
C3 C2 C1 129.4(14) . . ?
C4 N2 N1 104.3(12) . . ?
C4 N2 W1 134.2(10) . . ?
N1 N2 W1 121.5(9) . . ?
S3 Cu3 S1 107.13(15) . . ?
S3 Cu3 Br2 118.76(13) . . ?
S1 Cu3 Br2 121.68(13) . . ?
S3 Cu3 W1 54.43(10) . . ?
S1 Cu3 W1 54.03(10) . . ?
Br2 Cu3 W1 158.12(10) . . ?
S3 Cu3 Br1 106.34(13) . . ?
S1 Cu3 Br1 100.67(12) . . ?
Br2 Cu3 Br1 98.96(8) . . ?
W1 Cu3 Br1 102.92(7) . . ?
S3 Cu3 Cu2 49.83(11) . . ?
S1 Cu3 Cu2 98.13(12) . . ?
Br2 Cu3 Cu2 138.62(10) . . ?
W1 Cu3 Cu2 56.58(6) . . ?
Br1 Cu3 Cu2 59.74(7) . . ?
S3 Cu3 Cu1 98.80(12) . . ?
S1 Cu3 Cu1 49.74(11) . . ?
Br2 Cu3 Cu1 140.32(9) . . ?
W1 Cu3 Cu1 56.94(5) . . ?
Br1 Cu3 Cu1 55.53(6) . . ?
Cu2 Cu3 Cu1 59.05(7) . . ?
Cu2 S3 Cu3 80.09(14) . . ?
Cu2 S3 W1 71.59(12) . . ?
Cu3 S3 W1 73.36(12) . . ?
C4 C3 C2 108.0(14) . . ?
C4 C3 H3A 126.0 . . ?
C2 C3 H3A 126.0 . . ?
C7 N3 N4 110.0(12) . . ?
C7 N3 B1 130.9(14) . . ?
N4 N3 B1 119.1(12) . . ?
C3 C4 N2 109.1(14) . . ?
C3 C4 C5 126.3(14) . . ?
N2 C4 C5 124.5(13) . . ?
C9 N4 N3 106.3(12) . . ?
C9 N4 W1 131.2(10) . . ?
N3 N4 W1 121.8(9) . . ?
C4 C5 H5A 109.5 . . ?
C4 C5 H5B 109.5 . . ?
H5A C5 H5B 109.5 . . ?
C4 C5 H5C 109.5 . . ?
H5A C5 H5C 109.5 . . ?
H5B C5 H5C 109.5 . . ?
C12 N5 N6 110.9(11) . . ?
C12 N5 B1 129.7(12) . . ?
N6 N5 B1 119.2(12) . . ?
C7 C6 H6A 109.5 . . ?
C7 C6 H6B 109.5 . . ?
H6A C6 H6B 109.5 . . ?
C7 C6 H6C 109.5 . . ?
H6A C6 H6C 109.5 . . ?
H6B C6 H6C 109.5 . . ?
C14 N6 N5 103.5(11) . . ?
C14 N6 W1 134.4(9) . . ?
N5 N6 W1 122.1(8) . . ?
C8 C7 N3 106.6(15) . . ?
C8 C7 C6 132.5(16) . . ?
N3 C7 C6 120.9(16) . . ?
C28 N7 C27 117.3(14) . . ?
C28 N7 Cu1 122.8(10) . 2_645 ?
C27 N7 Cu1 119.9(11) . 2_645 ?
C7 C8 C9 110.6(15) . . ?
C7 C8 H8A 124.7 . . ?
C9 C8 H8A 124.7 . . ?
C16 N8 C17 117.6(14) . . ?
C16 N8 Cu2 125.4(11) . . ?
C17 N8 Cu2 116.8(11) . . ?
N4 C9 C8 106.5(14) . . ?
N4 C9 C10 126.7(15) . . ?
C8 C9 C10 126.8(16) . . ?
C31 N9 C29 121(2) . . ?
C31 N9 C30 119(2) . . ?
C29 N9 C30 119(2) . . ?
C9 C10 H10A 109.5 . . ?
C9 C10 H10B 109.5 . . ?
H10A C10 H10B 109.5 . . ?
C9 C10 H10C 109.5 . . ?
H10A C10 H10C 109.5 . . ?
H10B C10 H10C 109.5 . . ?
C12 C11 H11A 109.5 . . ?
C12 C11 H11B 109.5 . . ?
H11A C11 H11B 109.5 . . ?
C12 C11 H11C 109.5 . . ?
H11A C11 H11C 109.5 . . ?
H11B C11 H11C 109.5 . . ?
N5 C12 C13 107.4(13) . . ?
N5 C12 C11 122.9(13) . . ?
C13 C12 C11 129.7(14) . . ?
C14 C13 C12 106.6(13) . . ?
C14 C13 H13A 126.7 . . ?
C12 C13 H13A 126.7 . . ?
C13 C14 N6 111.6(12) . . ?
C13 C14 C15 123.9(13) . . ?
N6 C14 C15 124.5(13) . . ?
C14 C15 H15A 109.5 . . ?
C14 C15 H15B 109.5 . . ?
H15A C15 H15B 109.5 . . ?
C14 C15 H15C 109.5 . . ?
H15A C15 H15C 109.5 . . ?
H15B C15 H15C 109.5 . . ?
N8 C16 C18 123.2(15) . . ?
N8 C16 H16A 118.4 . . ?
C18 C16 H16A 118.4 . . ?
N8 C17 C19 123.1(16) . . ?
N8 C17 H17A 118.4 . . ?
C19 C17 H17A 118.4 . . ?
C16 C18 C20 119.5(15) . . ?
C16 C18 H18A 120.2 . . ?
C20 C18 H18A 120.2 . . ?
C20 C19 C17 119.2(17) . . ?
C20 C19 H19A 120.4 . . ?
C17 C19 H19A 120.4 . . ?
C19 C20 C18 117.4(16) . . ?
C19 C20 C21 118.7(16) . . ?
C18 C20 C21 124.0(15) . . ?
C20 C21 C22 106.2(14) . . ?
C20 C21 H21A 110.5 . . ?
C22 C21 H21A 110.5 . . ?
C20 C21 H21B 110.5 . . ?
C22 C21 H21B 110.5 . . ?
H21A C21 H21B 108.7 . . ?
C23 C22 C21 114.7(15) . . ?
C23 C22 H22A 108.6 . . ?
C21 C22 H22A 108.6 . . ?
C23 C22 H22B 108.6 . . ?
C21 C22 H22B 108.6 . . ?
H22A C22 H22B 107.6 . . ?
C24 C23 C22 110.6(18) . . ?
C24 C23 H23A 109.5 . . ?
C22 C23 H23A 109.5 . . ?
C24 C23 H23B 109.5 . . ?
C22 C23 H23B 109.5 . . ?
H23A C23 H23B 108.1 . . ?
C25 C24 C26 115.0(15) . . ?
C25 C24 C23 121.5(17) . . ?
C26 C24 C23 123.4(17) . . ?
C24 C25 C28 120.4(16) . . ?
C24 C25 H25A 119.8 . . ?
C28 C25 H25A 119.8 . . ?
C27 C26 C24 122.3(16) . . ?
C27 C26 H26A 118.8 . . ?
C24 C26 H26A 118.8 . . ?
N7 C27 C26 121.1(16) . . ?
N7 C27 H27A 119.4 . . ?
C26 C27 H27A 119.4 . . ?
N7 C28 C25 123.6(16) . . ?
N7 C28 H28A 118.2 . . ?
C25 C28 H28A 118.2 . . ?
N9 C29 H29A 109.5 . . ?
N9 C29 H29B 109.5 . . ?
H29A C29 H29B 109.5 . . ?
N9 C29 H29C 109.5 . . ?
H29A C29 H29C 109.5 . . ?
H29B C29 H29C 109.5 . . ?
N9 C30 H30A 109.5 . . ?
N9 C30 H30B 109.5 . . ?
H30A C30 H30B 109.5 . . ?
N9 C30 H30C 109.5 . . ?
H30A C30 H30C 109.5 . . ?
H30B C30 H30C 109.5 . . ?
O1 C31 N9 124(2) . . ?
O1 C31 H31 118.0 . . ?
N9 C31 H31 118.0 . . ?

loop_
_geom_bond_atom_site_label_1
_geom_bond_atom_site_label_2
_geom_bond_distance
_geom_bond_site_symmetry_2
_geom_bond_publ_flag
W1 N4 2.287(12) . ?
W1 N2 2.293(12) . ?
W1 S1 2.296(4) . ?
W1 S2 2.296(4) . ?
W1 N6 2.297(12) . ?
W1 S3 2.306(4) . ?
W1 Cu2 2.655(2) . ?
W1 Cu1 2.6873(19) . ?
W1 Cu3 2.7166(19) . ?
Cu1 N7 1.972(13) 2_655 ?
Cu1 S2 2.246(4) . ?
Cu1 S1 2.252(4) . ?
Cu1 Br1 2.631(3) . ?
Cu1 Cu2 2.852(3) . ?
Cu1 Cu3 2.910(3) . ?
Br1 Cu3 2.727(3) . ?
Br1 Cu2 2.794(2) . ?
S1 Cu3 2.256(4) . ?
C1 C2 1.49(2) . ?
C1 H1A 0.9600 . ?
C1 H1B 0.9600 . ?
C1 H1C 0.9600 . ?
N1 C2 1.318(18) . ?
N1 N2 1.393(16) . ?
N1 B1 1.49(2) . ?
B1 N3 1.55(2) . ?
B1 N5 1.56(2) . ?
B1 H1 0.9800 . ?
O1 C31 1.23(2) . ?
Cu2 N8 1.956(13) . ?
Cu2 S3 2.232(4) . ?
Cu2 S2 2.239(4) . ?
Cu2 Cu3 2.878(3) . ?
Br2 Cu3 2.341(2) . ?
C2 C3 1.38(2) . ?
N2 C4 1.374(19) . ?
Cu3 S3 2.241(4) . ?
C3 C4 1.37(2) . ?
C3 H3A 0.9300 . ?
N3 C7 1.36(2) . ?
N3 N4 1.389(16) . ?
C4 C5 1.48(2) . ?
N4 C9 1.37(2) . ?
C5 H5A 0.9600 . ?
C5 H5B 0.9600 . ?
C5 H5C 0.9600 . ?
N5 C12 1.343(18) . ?
N5 N6 1.377(15) . ?
C6 C7 1.49(2) . ?
C6 H6A 0.9600 . ?
C6 H6B 0.9600 . ?
C6 H6C 0.9600 . ?
N6 C14 1.357(18) . ?
C7 C8 1.33(2) . ?
N7 C28 1.34(2) . ?
N7 C27 1.34(2) . ?
N7 Cu1 1.972(13) 2_645 ?
C8 C9 1.40(2) . ?
C8 H8A 0.9300 . ?
N8 C16 1.318(19) . ?
N8 C17 1.35(2) . ?
C9 C10 1.43(2) . ?
N9 C31 1.33(2) . ?
N9 C29 1.42(3) . ?
N9 C30 1.45(3) . ?
C10 H10A 0.9600 . ?
C10 H10B 0.9600 . ?
C10 H10C 0.9600 . ?
C11 C12 1.51(2) . ?
C11 H11A 0.9600 . ?
C11 H11B 0.9600 . ?
C11 H11C 0.9600 . ?
C12 C13 1.36(2) . ?
C13 C14 1.35(2) . ?
C13 H13A 0.9300 . ?
C14 C15 1.54(2) . ?
C15 H15A 0.9600 . ?
C15 H15B 0.9600 . ?
C15 H15C 0.9600 . ?
C16 C18 1.39(2) . ?
C16 H16A 0.9300 . ?
C17 C19 1.39(2) . ?
C17 H17A 0.9300 . ?
C18 C20 1.40(2) . ?
C18 H18A 0.9300 . ?
C19 C20 1.38(2) . ?
C19 H19A 0.9300 . ?
C20 C21 1.49(2) . ?
C21 C22 1.550(19) . ?
C21 H21A 0.9700 . ?
C21 H21B 0.9700 . ?
C22 C23 1.50(3) . ?
C22 H22A 0.9700 . ?
C22 H22B 0.9700 . ?
C23 C24 1.50(2) . ?
C23 H23A 0.9700 . ?
C23 H23B 0.9700 . ?
C24 C25 1.37(2) . ?
C24 C26 1.41(2) . ?
C25 C28 1.39(2) . ?
C25 H25A 0.9300 . ?
C26 C27 1.37(2) . ?
C26 H26A 0.9300 . ?
C27 H27A 0.9300 . ?
C28 H28A 0.9300 . ?
C29 H29A 0.9600 . ?
C29 H29B 0.9600 . ?
C29 H29C 0.9600 . ?
C30 H30A 0.9600 . ?
C30 H30B 0.9600 . ?
C30 H30C 0.9600 . ?
C31 H31 0.9300 . ?
